data_4308511
loop_
_publ_author_name
'Serhiy Demeshko'
'Guido Leibeling'
'Walter Maringgele'
'Franc Meyer'
'Christopher Mennerich'
'Hans-Henning Klauss'
'Hans Pritzkow'

_publ_section_title
;
Structural Variety and Magnetic Properties of Tetranuclear Nickel(II)
Complexes with a Central \m4-Azide
;
_journal_name_full 'Inorganic Chemistry'
_journal_page_first 519
_journal_page_last 528
_journal_paper_doi 10.1021/ic049251p
_journal_volume 44
_journal_year 2005
_chemical_formula_moiety 'C86 H142 N11 Ni4 O8 S8, Cl O4'
_chemical_formula_sum 'C86 H142 Cl N11 Ni4 O12 S8'
_chemical_formula_weight 2048.88
_chemical_name_systematic
;
 ?
;
_space_group_IT_number 4
_symmetry_cell_setting monoclinic
_symmetry_space_group_name_Hall 'P 2yb'
_symmetry_space_group_name_H-M 'P 1 21 1'
_atom_sites_solution_hydrogens geom
_atom_sites_solution_primary direct
_atom_sites_solution_secondary difmap
_audit_creation_method SHELXL-97
_cell_angle_alpha 90.00
_cell_angle_beta 103.902(2)
_cell_angle_gamma 90.00
_cell_formula_units_Z 2
_cell_length_a 16.391(2)
_cell_length_b 16.515(2)
_cell_length_c 18.416(2)
_cell_measurement_temperature 106(2)
_cell_volume 4839.1(10)
_computing_cell_refinement 'Bruker SAINT'
_computing_data_collection 'Bruker SMART'
_computing_data_reduction 'Bruker SAINT'
_computing_molecular_graphics 'Bruker SHELXTL'
_computing_publication_material 'SHELXL-97 (Sheldrick, 1997)'
_computing_structure_refinement 'SHELXL-97 (Sheldrick, 1997)'
_computing_structure_solution 'SHELXS-97 (Sheldrick, 1990)'
_diffrn_ambient_temperature 106(2)
_diffrn_measured_fraction_theta_full 0.999
_diffrn_measured_fraction_theta_max 0.999
_diffrn_measurement_device_type 'CCD area detector'
_diffrn_measurement_method omega-scans
_diffrn_radiation_monochromator graphite
_diffrn_radiation_source 'fine-focus sealed tube'
_diffrn_radiation_type MoK\a
_diffrn_radiation_wavelength 0.71073
_diffrn_reflns_av_R_equivalents 0.0568
_diffrn_reflns_av_sigmaI/netI 0.0813
_diffrn_reflns_limit_h_max 19
_diffrn_reflns_limit_h_min -20
_diffrn_reflns_limit_k_max 14
_diffrn_reflns_limit_k_min -20
_diffrn_reflns_limit_l_max 23
_diffrn_reflns_limit_l_min 0
_diffrn_reflns_number 30326
_diffrn_reflns_theta_full 26.37
_diffrn_reflns_theta_max 26.37
_diffrn_reflns_theta_min 1.78
_exptl_absorpt_coefficient_mu 1.029
_exptl_absorpt_correction_T_max 1.0000
_exptl_absorpt_correction_T_min 0.4605
_exptl_absorpt_correction_type multi-scan
_exptl_absorpt_process_details SADABS
_exptl_crystal_colour green
_exptl_crystal_density_diffrn 1.406
_exptl_crystal_density_method 'not measured'
_exptl_crystal_description needle
_exptl_crystal_F_000 2176
_exptl_crystal_size_max 0.30
_exptl_crystal_size_mid 0.10
_exptl_crystal_size_min 0.09
_refine_diff_density_max 1.043
_refine_diff_density_min -0.566
_refine_diff_density_rms 0.096
_refine_ls_abs_structure_details 'Flack H D (1983), Acta Cryst. A39, 876-881'
_refine_ls_abs_structure_Flack 0.003(13)
_refine_ls_extinction_method none
_refine_ls_goodness_of_fit_ref 1.036
_refine_ls_hydrogen_treatment mixed
_refine_ls_matrix_type full
_refine_ls_number_parameters 1115
_refine_ls_number_reflns 14795
_refine_ls_number_restraints 1
_refine_ls_restrained_S_all 1.036
_refine_ls_R_factor_all 0.0742
_refine_ls_R_factor_gt 0.0509
_refine_ls_shift/su_max 0.004
_refine_ls_shift/su_mean 0.000
_refine_ls_structure_factor_coef Fsqd
_refine_ls_weighting_details 'calc w=1/[\s^2^(Fo^2^)+(0.0716P)^2^+0.0000P] where P=(Fo^2^+2Fc^2^)/3'
_refine_ls_weighting_scheme calc
_refine_ls_wR_factor_gt 0.1216
_refine_ls_wR_factor_ref 0.1346
_reflns_number_gt 11505
_reflns_number_total 14795
_reflns_threshold_expression >2sigma(I)
_cod_data_source_file ic049251psi20041101_063453_4.cif
_cod_data_source_block 2b
_cod_depositor_comments
;
The following automatic conversions were performed:
'_symmetry_cell_setting' value 'Monoclinic' changed to 'monoclinic'
according to '/home/saulius/struct/CIF-dictionaries/cif_core.dic'
dictionary named 'cif_core.dic' version 2.4.1 from 2010-06-29.

Automatic conversion script
Id: cif_fix_enum 1527 2010-12-29 10:47:43Z saulius 
;
_cod_original_cell_volume 4839.2(11)
_cod_database_code 4308511

loop_
_symmetry_equiv_pos_as_xyz
'x, y, z'
'-x, y+1/2, -z'

loop_
_atom_site_label
_atom_site_type_symbol
_atom_site_fract_x
_atom_site_fract_y
_atom_site_fract_z
_atom_site_U_iso_or_equiv
_atom_site_adp_type
_atom_site_occupancy
_atom_site_symmetry_multiplicity
_atom_site_calc_flag
_atom_site_refinement_flags
_atom_site_disorder_assembly
_atom_site_disorder_group
Ni1 Ni 0.81962(5) 0.75022(4) 0.38143(4) 0.01721(17) Uani 1 1 d . . .
Ni2 Ni 0.81391(5) 0.68451(4) 0.61846(4) 0.01675(16) Uani 1 1 d . . .
Ni3 Ni 0.61320(5) 0.82124(5) 0.38050(4) 0.01768(17) Uani 1 1 d . . .
Ni4 Ni 0.74532(5) 0.89066(4) 0.61615(4) 0.01820(17) Uani 1 1 d . . .
Cl1 Cl 1.18062(11) 0.78214(11) 0.27266(9) 0.0338(4) Uani 1 1 d . . .
S1 S 0.92845(10) 0.85515(9) 0.43886(8) 0.0222(3) Uani 1 1 d . . .
S2 S 0.89668(14) 0.67642(16) 0.10656(10) 0.0489(5) Uani 1 1 d . . .
S3 S 0.69546(10) 0.59096(10) 0.56172(9) 0.0237(3) Uani 1 1 d . . .
S4 S 0.97900(15) 0.54919(15) 0.89778(10) 0.0485(5) Uani 1 1 d . . .
S5 S 0.53397(10) 0.71825(10) 0.43782(9) 0.0239(3) Uani 1 1 d . . .
S6 S 0.40006(13) 0.89883(15) 0.10157(10) 0.0479(5) Uani 1 1 d . . .
S7 S 0.83386(10) 0.98179(10) 0.55655(9) 0.0233(3) Uani 1 1 d . . .
S8 S 0.74457(14) 1.03535(17) 0.89164(10) 0.0524(6) Uani 1 1 d . . .
O1 O 0.7328(3) 0.6729(3) 0.3192(2) 0.0226(9) Uani 1 1 d . . .
O2 O 0.6060(3) 0.7332(3) 0.3024(2) 0.0232(9) Uani 1 1 d . . .
O3 O 0.7847(3) 0.8382(3) 0.3027(2) 0.0252(10) Uani 1 1 d . . .
O4 O 0.6671(3) 0.8972(3) 0.3184(2) 0.0224(9) Uani 1 1 d . . .
O5 O 0.7446(3) 0.7002(3) 0.6958(2) 0.0243(10) Uani 1 1 d . . .
O6 O 0.6841(3) 0.8239(3) 0.6786(2) 0.0248(9) Uani 1 1 d . . .
O7 O 0.9081(3) 0.7534(3) 0.6780(2) 0.0251(10) Uani 1 1 d . . .
O8 O 0.8567(3) 0.8778(3) 0.6941(2) 0.0245(10) Uani 1 1 d . . .
O9 O 1.2119(3) 0.7885(4) 0.3520(3) 0.0451(14) Uani 1 1 d . . .
O10 O 1.1074(4) 0.8321(4) 0.2489(3) 0.0581(16) Uani 1 1 d . . .
O11 O 1.1490(4) 0.6996(3) 0.2555(3) 0.0521(15) Uani 1 1 d . . .
O12 O 1.2421(5) 0.7957(7) 0.2345(4) 0.111(4) Uani 1 1 d . . .
N1 N 0.8689(3) 0.6657(3) 0.4634(3) 0.0174(10) Uani 1 1 d . . .
N2 N 0.8790(3) 0.6564(3) 0.5386(3) 0.0171(10) Uani 1 1 d . . .
N3 N 0.9156(3) 0.7003(3) 0.3328(3) 0.0228(11) Uani 1 1 d . . .
N4 N 0.8786(3) 0.5775(3) 0.6698(3) 0.0211(11) Uani 1 1 d . . .
N5 N 0.6074(3) 0.9067(3) 0.4604(3) 0.0159(10) Uani 1 1 d . . .
N6 N 0.6373(3) 0.9171(3) 0.5354(3) 0.0169(10) Uani 1 1 d . . .
N7 N 0.4914(3) 0.8706(3) 0.3297(3) 0.0234(12) Uani 1 1 d . . .
N8 N 0.7092(3) 0.9989(3) 0.6644(3) 0.0206(11) Uani 1 1 d . . .
N9 N 0.7303(3) 0.7857(3) 0.4337(3) 0.0203(11) Uani 1 1 d . . .
N10 N 0.7478(3) 0.7856(3) 0.4992(3) 0.0183(10) Uani 1 1 d . . .
N11 N 0.7648(3) 0.7872(3) 0.5641(3) 0.0189(10) Uani 1 1 d . . .
C1 C 0.9368(4) 0.5989(4) 0.5616(3) 0.0175(12) Uani 1 1 d . . .
C2 C 0.9662(4) 0.5693(4) 0.5011(3) 0.0194(12) Uani 1 1 d . . .
H2 H 1.0072 0.5286 0.5015 0.018(11) Uiso 1 1 calc R . .
C3 C 0.9215(4) 0.6134(4) 0.4410(3) 0.0212(13) Uani 1 1 d . . .
C4 C 0.9201(4) 0.6141(4) 0.3594(3) 0.0191(12) Uani 1 1 d . . .
H4A H 0.8708 0.5835 0.3309 0.024(3) Uiso 1 1 calc R . .
H4B H 0.9716 0.5880 0.3513 0.024(3) Uiso 1 1 calc R . .
C5 C 0.9976(4) 0.7408(4) 0.3621(3) 0.0216(13) Uani 1 1 d . . .
H5A H 1.0344 0.7305 0.3277 0.024(3) Uiso 1 1 calc R . .
H5B H 1.0250 0.7173 0.4114 0.024(3) Uiso 1 1 calc R . .
C6 C 0.9880(4) 0.8312(4) 0.3706(3) 0.0242(13) Uani 1 1 d . . .
H6A H 0.9593 0.8546 0.3216 0.024(3) Uiso 1 1 calc R . .
H6B H 1.0444 0.8563 0.3861 0.024(3) Uiso 1 1 calc R . .
C7 C 0.9964(4) 0.8169(4) 0.5247(3) 0.0270(14) Uani 1 1 d . . .
H7A H 0.9709 0.8300 0.5668 0.028(6) Uiso 1 1 calc R . .
H7B H 0.9991 0.7571 0.5213 0.028(6) Uiso 1 1 calc R . .
C8 C 1.0857(5) 0.8506(5) 0.5420(5) 0.048(2) Uani 1 1 d . . .
H8A H 1.1133 0.8341 0.5027 0.090(7) Uiso 1 1 calc R . .
H8B H 1.1174 0.8294 0.5903 0.090(7) Uiso 1 1 calc R . .
H8C H 1.0837 0.9098 0.5442 0.090(7) Uiso 1 1 calc R . .
C9 C 0.8867(4) 0.7066(4) 0.2499(3) 0.0269(15) Uani 1 1 d . . .
H9A H 0.8839 0.7647 0.2360 0.036(5) Uiso 1 1 calc R . .
H9B H 0.8289 0.6846 0.2344 0.036(5) Uiso 1 1 calc R . .
C10 C 0.9411(5) 0.6632(5) 0.2056(3) 0.0350(17) Uani 1 1 d . . .
H10A H 0.9441 0.6048 0.2181 0.036(5) Uiso 1 1 calc R . .
H10B H 0.9988 0.6855 0.2191 0.036(5) Uiso 1 1 calc R . .
C11 C 0.9312(7) 0.7792(6) 0.0943(5) 0.064(3) Uani 1 1 d . . .
H11A H 0.9097 0.8166 0.1274 0.134(18) Uiso 1 1 calc R . .
H11B H 0.9934 0.7817 0.1082 0.134(18) Uiso 1 1 calc R . .
C12 C 0.9000(11) 0.8043(10) 0.0160(6) 0.124(6) Uani 1 1 d . . .
H12A H 0.9112 0.7614 -0.0171 0.090(7) Uiso 1 1 calc R . .
H12B H 0.9285 0.8541 0.0071 0.090(7) Uiso 1 1 calc R . .
H12C H 0.8393 0.8140 0.0058 0.090(7) Uiso 1 1 calc R . .
C13 C 0.9582(4) 0.5781(4) 0.6434(3) 0.0241(14) Uani 1 1 d . . .
H13A H 0.9854 0.5242 0.6513 0.024(3) Uiso 1 1 calc R . .
H13B H 0.9977 0.6187 0.6719 0.024(3) Uiso 1 1 calc R . .
C14 C 0.8303(4) 0.5036(4) 0.6427(3) 0.0229(13) Uani 1 1 d . . .
H14A H 0.8490 0.4592 0.6790 0.024(3) Uiso 1 1 calc R . .
H14B H 0.8418 0.4870 0.5944 0.024(3) Uiso 1 1 calc R . .
C15 C 0.7371(4) 0.5163(4) 0.6322(4) 0.0269(14) Uani 1 1 d . . .
H15A H 0.7258 0.5336 0.6803 0.024(3) Uiso 1 1 calc R . .
H15B H 0.7076 0.4642 0.6178 0.024(3) Uiso 1 1 calc R . .
C16 C 0.7139(4) 0.5443(4) 0.4772(3) 0.0265(14) Uani 1 1 d . . .
H16A H 0.6912 0.5805 0.4342 0.028(6) Uiso 1 1 calc R . .
H16B H 0.7753 0.5398 0.4825 0.028(6) Uiso 1 1 calc R . .
C17 C 0.6743(5) 0.4597(5) 0.4595(5) 0.050(2) Uani 1 1 d . . .
H17A H 0.7007 0.4218 0.4992 0.090(7) Uiso 1 1 calc R . .
H17B H 0.6832 0.4407 0.4116 0.090(7) Uiso 1 1 calc R . .
H17C H 0.6139 0.4628 0.4565 0.090(7) Uiso 1 1 calc R . .
C18 C 0.8955(5) 0.5868(5) 0.7525(3) 0.0331(16) Uani 1 1 d . . .
H18A H 0.8410 0.5854 0.7668 0.036(5) Uiso 1 1 calc R . .
H18B H 0.9202 0.6411 0.7658 0.036(5) Uiso 1 1 calc R . .
C19 C 0.9532(5) 0.5245(5) 0.7994(4) 0.0387(18) Uani 1 1 d . . .
H19A H 1.0056 0.5209 0.7819 0.036(5) Uiso 1 1 calc R . .
H19B H 0.9255 0.4709 0.7921 0.036(5) Uiso 1 1 calc R . .
C20 C 0.8778(6) 0.5435(7) 0.9203(4) 0.060(3) Uani 1 1 d . . .
H20A H 0.8860 0.5536 0.9745 0.134(18) Uiso 1 1 calc R . .
H20B H 0.8420 0.5877 0.8935 0.134(18) Uiso 1 1 calc R . .
C21 C 0.8325(7) 0.4670(8) 0.9021(5) 0.073(3) Uani 1 1 d . . .
H21A H 0.8122 0.4621 0.8477 0.090(7) Uiso 1 1 calc R . .
H21B H 0.7846 0.4658 0.9253 0.090(7) Uiso 1 1 calc R . .
H21C H 0.8703 0.4218 0.9212 0.090(7) Uiso 1 1 calc R . .
C22 C 0.5913(4) 0.9755(4) 0.5581(3) 0.0224(13) Uani 1 1 d . . .
C23 C 0.5306(4) 1.0041(4) 0.4965(4) 0.0234(13) Uani 1 1 d . . .
H23 H 0.4898 1.0452 0.4958 0.018(11) Uiso 1 1 calc R . .
C24 C 0.5432(4) 0.9591(4) 0.4366(3) 0.0210(13) Uani 1 1 d . . .
C25 C 0.5003(4) 0.9579(4) 0.3554(3) 0.0244(14) Uani 1 1 d . . .
H25A H 0.5339 0.9884 0.3265 0.024(3) Uiso 1 1 calc R . .
H25B H 0.4443 0.9835 0.3472 0.024(3) Uiso 1 1 calc R . .
C26 C 0.4242(4) 0.8316(4) 0.3582(3) 0.0242(13) Uani 1 1 d . . .
H26A H 0.3693 0.8419 0.3229 0.024(3) Uiso 1 1 calc R . .
H26B H 0.4226 0.8559 0.4070 0.024(3) Uiso 1 1 calc R . .
C27 C 0.4379(4) 0.7410(4) 0.3678(4) 0.0261(14) Uani 1 1 d . . .
H27A H 0.4411 0.7168 0.3193 0.024(3) Uiso 1 1 calc R . .
H27B H 0.3894 0.7164 0.3829 0.024(3) Uiso 1 1 calc R . .
C28 C 0.5099(4) 0.7585(4) 0.5219(4) 0.0295(15) Uani 1 1 d . . .
H28A H 0.5585 0.7483 0.5646 0.028(6) Uiso 1 1 calc R . .
H28B H 0.5029 0.8179 0.5163 0.028(6) Uiso 1 1 calc R . .
C29 C 0.4320(5) 0.7237(5) 0.5406(5) 0.048(2) Uani 1 1 d . . .
H29A H 0.3835 0.7318 0.4982 0.090(7) Uiso 1 1 calc R . .
H29B H 0.4219 0.7511 0.5848 0.090(7) Uiso 1 1 calc R . .
H29C H 0.4400 0.6656 0.5508 0.090(7) Uiso 1 1 calc R . .
C30 C 0.4778(4) 0.8630(4) 0.2476(3) 0.0289(15) Uani 1 1 d . . .
H30A H 0.4699 0.8049 0.2342 0.036(5) Uiso 1 1 calc R . .
H30B H 0.5295 0.8812 0.2335 0.036(5) Uiso 1 1 calc R . .
C31 C 0.4022(4) 0.9109(5) 0.2002(4) 0.0324(16) Uani 1 1 d . . .
H31A H 0.4077 0.9689 0.2139 0.036(5) Uiso 1 1 calc R . .
H31B H 0.3492 0.8904 0.2101 0.036(5) Uiso 1 1 calc R . .
C32 C 0.3499(7) 0.7985(7) 0.0846(5) 0.075(3) Uani 1 1 d . . .
H32A H 0.3809 0.7589 0.1213 0.134(18) Uiso 1 1 calc R . .
H32B H 0.2913 0.8015 0.0900 0.134(18) Uiso 1 1 calc R . .
C33 C 0.3508(9) 0.7728(9) 0.0070(6) 0.112(6) Uani 1 1 d . . .
H33A H 0.3225 0.8138 -0.0287 0.090(7) Uiso 1 1 calc R . .
H33B H 0.3214 0.7209 -0.0042 0.090(7) Uiso 1 1 calc R . .
H33C H 0.4090 0.7668 0.0031 0.090(7) Uiso 1 1 calc R . .
C34 C 0.6145(4) 0.9990(4) 0.6385(3) 0.0233(14) Uani 1 1 d . . .
H34A H 0.5902 0.9601 0.6684 0.024(3) Uiso 1 1 calc R . .
H34B H 0.5922 1.0536 0.6449 0.024(3) Uiso 1 1 calc R . .
C35 C 0.7402(4) 1.0725(4) 0.6334(4) 0.0258(14) Uani 1 1 d . . .
H35A H 0.7387 1.1189 0.6671 0.024(3) Uiso 1 1 calc R . .
H35B H 0.7026 1.0851 0.5840 0.024(3) Uiso 1 1 calc R . .
C36 C 0.8296(4) 1.0611(4) 0.6246(4) 0.0252(14) Uani 1 1 d . . .
H36A H 0.8670 1.0466 0.6735 0.024(3) Uiso 1 1 calc R . .
H36B H 0.8501 1.1127 0.6079 0.024(3) Uiso 1 1 calc R . .
C37 C 0.7700(5) 1.0249(4) 0.4700(4) 0.0319(16) Uani 1 1 d . . .
H37A H 0.7683 0.9859 0.4288 0.028(6) Uiso 1 1 calc R . .
H37B H 0.7118 1.0319 0.4755 0.028(6) Uiso 1 1 calc R . .
C38 C 0.8022(5) 1.1070(6) 0.4483(5) 0.051(2) Uani 1 1 d . . .
H38A H 0.7969 1.1480 0.4854 0.090(7) Uiso 1 1 calc R . .
H38B H 0.7687 1.1234 0.3989 0.090(7) Uiso 1 1 calc R . .
H38C H 0.8613 1.1019 0.4467 0.090(7) Uiso 1 1 calc R . .
C39 C 0.7383(4) 0.9939(4) 0.7471(3) 0.0295(15) Uani 1 1 d . . .
H39A H 0.8005 0.9946 0.7604 0.036(5) Uiso 1 1 calc R . .
H39B H 0.7205 0.9408 0.7631 0.036(5) Uiso 1 1 calc R . .
C40 C 0.7079(5) 1.0593(5) 0.7920(4) 0.0379(18) Uani 1 1 d . . .
H40A H 0.6458 1.0620 0.7779 0.036(5) Uiso 1 1 calc R . .
H40B H 0.7303 1.1126 0.7814 0.036(5) Uiso 1 1 calc R . .
C41 C 0.8532(6) 1.0710(7) 0.9098(5) 0.058(3) Uani 1 1 d . . .
H41A H 0.8880 1.0374 0.9501 0.134(18) Uiso 1 1 calc R . .
H41B H 0.8740 1.0621 0.8641 0.134(18) Uiso 1 1 calc R . .
C42 C 0.8657(8) 1.1540(8) 0.9308(6) 0.086(4) Uani 1 1 d . . .
H42A H 0.8373 1.1883 0.8889 0.090(7) Uiso 1 1 calc R . .
H42B H 0.9260 1.1661 0.9438 0.090(7) Uiso 1 1 calc R . .
H42C H 0.8423 1.1645 0.9741 0.090(7) Uiso 1 1 calc R . .
C43 C 0.6575(4) 0.6810(4) 0.2887(3) 0.0208(12) Uani 1 1 d . . .
C44 C 0.6212(4) 0.6239(4) 0.2224(4) 0.0300(15) Uani 1 1 d . . .
C45 C 0.6523(12) 0.5423(7) 0.2352(6) 0.142(8) Uani 1 1 d . . .
H45A H 0.6343 0.5199 0.2787 0.128(7) Uiso 1 1 calc R . .
H45B H 0.7145 0.5438 0.2482 0.128(7) Uiso 1 1 calc R . .
C46 C 0.6208(10) 0.4821(8) 0.1645(6) 0.101(5) Uani 1 1 d . . .
H46 H 0.6399 0.4246 0.1727 0.127(14) Uiso 1 1 calc R . .
C47 C 0.6437(7) 0.5233(8) 0.1028(6) 0.069(3) Uani 1 1 d . . .
H47A H 0.6220 0.4900 0.0576 0.128(7) Uiso 1 1 calc R . .
H47B H 0.7058 0.5217 0.1128 0.128(7) Uiso 1 1 calc R . .
C48 C 0.6186(9) 0.6061(11) 0.0831(7) 0.100(5) Uani 1 1 d . . .
H48 H 0.6406 0.6272 0.0406 0.127(14) Uiso 1 1 calc R . .
C49 C 0.6467(11) 0.6571(9) 0.1547(5) 0.119(6) Uani 1 1 d . . .
H49A H 0.7087 0.6620 0.1667 0.128(7) Uiso 1 1 calc R . .
H49B H 0.6231 0.7122 0.1445 0.128(7) Uiso 1 1 calc R . .
C50 C 0.5264(7) 0.6334(9) 0.1935(7) 0.100(5) Uani 1 1 d . . .
H50A H 0.5134 0.6905 0.1791 0.128(7) Uiso 1 1 calc R . .
H50B H 0.4987 0.6200 0.2342 0.128(7) Uiso 1 1 calc R . .
C51 C 0.4889(6) 0.5757(7) 0.1223(4) 0.056(3) Uani 1 1 d . . .
H51 H 0.4266 0.5820 0.1043 0.127(14) Uiso 1 1 calc R . .
C52 C 0.5321(8) 0.6020(9) 0.0666(6) 0.090(4) Uani 1 1 d . . .
H52A H 0.5144 0.5655 0.0230 0.128(7) Uiso 1 1 calc R . .
H52B H 0.5106 0.6566 0.0499 0.128(7) Uiso 1 1 calc R . .
C53 C 0.5107(8) 0.4980(8) 0.1485(10) 0.113(6) Uani 1 1 d . . .
H53A H 0.4807 0.4581 0.1114 0.128(7) Uiso 1 1 calc R . .
H53B H 0.4930 0.4895 0.1957 0.128(7) Uiso 1 1 calc R . .
C54 C 0.7255(4) 0.8890(4) 0.2863(3) 0.0208(13) Uani 1 1 d . . .
C55 C 0.7258(4) 0.9439(5) 0.2205(4) 0.0330(17) Uani 1 1 d . . .
C56 C 0.8068(5) 0.9951(6) 0.2366(5) 0.053(2) Uani 1 1 d . . .
H56A H 0.8562 0.9587 0.2464 0.128(7) Uiso 1 1 calc R . .
H56B H 0.8098 1.0282 0.2820 0.128(7) Uiso 1 1 calc R . .
C57 C 0.8096(6) 1.0526(7) 0.1689(6) 0.071(3) Uani 1 1 d . . .
H57 H 0.8617 1.0864 0.1806 0.127(14) Uiso 1 1 calc R . .
C58 C 0.7345(9) 1.1041(8) 0.1559(8) 0.113(6) Uani 1 1 d . . .
H58A H 0.7373 1.1449 0.1172 0.128(7) Uiso 1 1 calc R . .
H58B H 0.7334 1.1333 0.2026 0.128(7) Uiso 1 1 calc R . .
C59 C 0.6526(8) 1.0544(9) 0.1303(10) 0.126(7) Uani 1 1 d . . .
H59 H 0.6026 1.0910 0.1174 0.127(14) Uiso 1 1 calc R . .
C60 C 0.6543(9) 1.0048(8) 0.2071(8) 0.115(6) Uani 1 1 d . . .
H60A H 0.6624 1.0430 0.2497 0.128(7) Uiso 1 1 calc R . .
H60B H 0.6001 0.9764 0.2027 0.128(7) Uiso 1 1 calc R . .
C61 C 0.7198(8) 0.8951(8) 0.1510(4) 0.083(4) Uani 1 1 d . . .
H61A H 0.6642 0.8683 0.1377 0.128(7) Uiso 1 1 calc R . .
H61B H 0.7632 0.8521 0.1617 0.128(7) Uiso 1 1 calc R . .
C62 C 0.7315(8) 0.9460(9) 0.0808(6) 0.086(4) Uani 1 1 d . . .
H62 H 0.7342 0.9106 0.0374 0.127(14) Uiso 1 1 calc R . .
C63 C 0.6518(9) 0.9946(12) 0.0667(7) 0.119(7) Uani 1 1 d . . .
H63A H 0.6033 0.9576 0.0615 0.128(7) Uiso 1 1 calc R . .
H63B H 0.6450 1.0248 0.0191 0.128(7) Uiso 1 1 calc R . .
C64 C 0.8091(6) 0.9983(7) 0.1055(5) 0.067(3) Uani 1 1 d . . .
H64A H 0.8588 0.9624 0.1192 0.128(7) Uiso 1 1 calc R . .
H64B H 0.8153 1.0316 0.0624 0.128(7) Uiso 1 1 calc R . .
C65 C 0.6962(4) 0.7557(4) 0.7087(3) 0.0241(14) Uani 1 1 d . . .
C66 C 0.6505(6) 0.7378(4) 0.7699(5) 0.054(3) Uani 1 1 d . . .
C67 C 0.5810(7) 0.7982(7) 0.7697(6) 0.074(3) Uani 1 1 d . . .
H67A H 0.5380 0.7946 0.7218 0.128(7) Uiso 1 1 calc R . .
H67B H 0.6043 0.8538 0.7744 0.128(7) Uiso 1 1 calc R . .
C68 C 0.5395(10) 0.7803(7) 0.8366(9) 0.103(5) Uani 1 1 d . . .
H68 H 0.4993 0.8255 0.8376 0.127(14) Uiso 1 1 calc R . .
C69 C 0.4869(12) 0.7058(9) 0.8098(11) 0.154(9) Uani 1 1 d . . .
H69A H 0.4530 0.6915 0.8457 0.128(7) Uiso 1 1 calc R . .
H69B H 0.4483 0.7163 0.7605 0.128(7) Uiso 1 1 calc R . .
C70 C 0.5450(8) 0.6389(6) 0.8039(7) 0.076(3) Uani 1 1 d . . .
H70 H 0.5132 0.5870 0.7912 0.127(14) Uiso 1 1 calc R . .
C71 C 0.5953(7) 0.6579(6) 0.7460(6) 0.065(3) Uani 1 1 d . . .
H71A H 0.5563 0.6662 0.6964 0.128(7) Uiso 1 1 calc R . .
H71B H 0.6325 0.6117 0.7421 0.128(7) Uiso 1 1 calc R . .
C72 C 0.7082(8) 0.7363(12) 0.8419(5) 0.125(7) Uani 1 1 d . . .
H72A H 0.7295 0.7918 0.8552 0.128(7) Uiso 1 1 calc R . .
H72B H 0.7568 0.7016 0.8395 0.128(7) Uiso 1 1 calc R . .
C73 C 0.6647(11) 0.7019(9) 0.9075(8) 0.125(7) Uani 1 1 d . . .
H73 H 0.7057 0.6925 0.9566 0.127(14) Uiso 1 1 calc R . .
C74 C 0.6141(8) 0.6295(6) 0.8777(5) 0.069(3) Uani 1 1 d . . .
H74A H 0.5867 0.6099 0.9169 0.128(7) Uiso 1 1 calc R . .
H74B H 0.6533 0.5866 0.8699 0.128(7) Uiso 1 1 calc R . .
C75 C 0.6004(10) 0.7816(8) 0.9077(6) 0.093(5) Uani 1 1 d . . .
H75A H 0.5720 0.7768 0.9493 0.128(7) Uiso 1 1 calc R . .
H75B H 0.6327 0.8328 0.9137 0.128(7) Uiso 1 1 calc R . .
C76 C 0.9117(4) 0.8223(4) 0.7085(3) 0.0227(13) Uani 1 1 d . . .
C77 C 0.9906(5) 0.8418(4) 0.7692(4) 0.0406(19) Uani 1 1 d . . .
C78 C 1.0352(5) 0.9185(5) 0.7480(4) 0.0425(19) Uani 1 1 d . . .
H78A H 1.0515 0.9089 0.7003 0.128(7) Uiso 1 1 calc R . .
H78B H 0.9960 0.9650 0.7409 0.128(7) Uiso 1 1 calc R . .
C79 C 1.1134(5) 0.9381(5) 0.8096(5) 0.052(2) Uani 1 1 d . . .
H79 H 1.1402 0.9884 0.7960 0.127(14) Uiso 1 1 calc R . .
C80 C 1.0849(7) 0.9529(7) 0.8806(4) 0.065(3) Uani 1 1 d . . .
H80A H 1.1334 0.9699 0.9210 0.128(7) Uiso 1 1 calc R . .
H80B H 1.0426 0.9968 0.8724 0.128(7) Uiso 1 1 calc R . .
C81 C 1.0484(10) 0.8788(10) 0.9026(6) 0.121(7) Uani 1 1 d . . .
H81 H 1.0319 0.8893 0.9506 0.127(14) Uiso 1 1 calc R . .
C82 C 0.9667(7) 0.8569(8) 0.8405(4) 0.084(4) Uani 1 1 d . . .
H82A H 0.9398 0.8080 0.8555 0.128(7) Uiso 1 1 calc R . .
H82B H 0.9260 0.9021 0.8344 0.128(7) Uiso 1 1 calc R . .
C83 C 1.0535(7) 0.7712(6) 0.7794(9) 0.121(6) Uani 1 1 d . . .
H83A H 1.0710 0.7615 0.7323 0.128(7) Uiso 1 1 calc R . .
H83B H 1.0269 0.7211 0.7924 0.128(7) Uiso 1 1 calc R . .
C84 C 1.1319(9) 0.7937(7) 0.8439(12) 0.154(10) Uani 1 1 d . . .
H84 H 1.1724 0.7473 0.8526 0.127(14) Uiso 1 1 calc R . .
C85 C 1.1047(13) 0.8103(11) 0.9133(11) 0.210(15) Uani 1 1 d . . .
H85A H 1.0758 0.7621 0.9271 0.128(7) Uiso 1 1 calc R . .
H85B H 1.1544 0.8217 0.9546 0.128(7) Uiso 1 1 calc R . .
C86 C 1.1737(7) 0.8685(8) 0.8149(9) 0.110(6) Uani 1 1 d . . .
H86A H 1.2279 0.8816 0.8501 0.128(7) Uiso 1 1 calc R . .
H86B H 1.1842 0.8568 0.7652 0.128(7) Uiso 1 1 calc R . .

loop_
_atom_site_aniso_label
_atom_site_aniso_U_11
_atom_site_aniso_U_22
_atom_site_aniso_U_33
_atom_site_aniso_U_23
_atom_site_aniso_U_13
_atom_site_aniso_U_12
Ni1 0.0144(4) 0.0185(4) 0.0185(3) 0.0000(3) 0.0036(3) 0.0010(3)
Ni2 0.0183(4) 0.0125(4) 0.0192(4) 0.0006(3) 0.0040(3) -0.0003(3)
Ni3 0.0132(4) 0.0186(4) 0.0203(4) 0.0007(3) 0.0022(3) 0.0009(3)
Ni4 0.0182(4) 0.0133(4) 0.0231(4) -0.0021(3) 0.0049(3) 0.0002(3)
Cl1 0.0356(9) 0.0379(10) 0.0267(8) 0.0014(7) 0.0052(7) -0.0016(8)
S1 0.0198(8) 0.0175(8) 0.0288(8) -0.0004(6) 0.0048(6) -0.0009(6)
S2 0.0496(12) 0.0727(16) 0.0252(8) -0.0095(10) 0.0106(8) -0.0118(11)
S3 0.0182(8) 0.0210(8) 0.0314(8) -0.0023(7) 0.0053(6) -0.0022(6)
S4 0.0612(14) 0.0515(13) 0.0249(8) 0.0057(9) -0.0052(9) -0.0093(11)
S5 0.0219(8) 0.0190(8) 0.0321(8) 0.0006(7) 0.0088(7) -0.0020(6)
S6 0.0425(12) 0.0625(15) 0.0326(9) 0.0030(10) -0.0031(8) 0.0072(10)
S7 0.0200(8) 0.0207(8) 0.0304(8) 0.0000(7) 0.0088(6) -0.0008(6)
S8 0.0482(13) 0.0819(18) 0.0286(9) -0.0113(11) 0.0120(9) -0.0211(12)
O1 0.017(2) 0.026(3) 0.023(2) -0.0010(19) 0.0029(17) 0.0026(18)
O2 0.018(2) 0.027(3) 0.023(2) -0.0056(19) 0.0017(17) 0.0004(18)
O3 0.016(2) 0.033(3) 0.028(2) 0.008(2) 0.0074(18) 0.0046(19)
O4 0.020(2) 0.023(2) 0.026(2) 0.0096(19) 0.0079(18) 0.0028(18)
O5 0.029(2) 0.018(2) 0.030(2) 0.0018(19) 0.0137(19) -0.0002(18)
O6 0.025(2) 0.018(2) 0.035(2) -0.001(2) 0.0141(19) -0.0053(19)
O7 0.025(2) 0.019(2) 0.029(2) -0.002(2) 0.0008(18) -0.0006(19)
O8 0.020(2) 0.021(2) 0.029(2) -0.0056(19) 0.0005(18) 0.0004(19)
O9 0.047(3) 0.054(4) 0.031(2) -0.002(3) 0.002(2) -0.005(3)
O10 0.066(4) 0.042(4) 0.055(3) 0.000(3) -0.009(3) 0.015(3)
O11 0.055(4) 0.037(4) 0.058(3) -0.004(3) 0.002(3) 0.004(3)
O12 0.062(5) 0.216(11) 0.059(4) -0.024(6) 0.020(4) -0.077(6)
N1 0.019(3) 0.014(3) 0.019(2) -0.002(2) 0.004(2) -0.0022(19)
N2 0.013(2) 0.015(3) 0.022(2) 0.004(2) 0.0025(19) 0.0005(19)
N3 0.021(3) 0.023(3) 0.024(2) -0.002(2) 0.004(2) -0.001(2)
N4 0.020(3) 0.017(3) 0.024(3) 0.006(2) 0.001(2) -0.002(2)
N5 0.012(2) 0.012(3) 0.022(2) 0.002(2) 0.0024(19) 0.0008(19)
N6 0.018(3) 0.013(2) 0.021(2) -0.001(2) 0.005(2) -0.0015(19)
N7 0.018(3) 0.025(3) 0.026(3) 0.002(2) 0.001(2) -0.002(2)
N8 0.020(3) 0.016(3) 0.026(3) -0.003(2) 0.004(2) -0.002(2)
N9 0.021(3) 0.020(3) 0.020(2) 0.001(2) 0.003(2) 0.004(2)
N10 0.016(2) 0.011(2) 0.028(3) -0.001(2) 0.003(2) 0.0005(19)
N11 0.017(2) 0.018(3) 0.021(2) 0.001(2) 0.004(2) 0.002(2)
C1 0.014(3) 0.013(3) 0.025(3) 0.001(2) 0.003(2) 0.003(2)
C2 0.016(3) 0.018(3) 0.024(3) 0.001(2) 0.004(2) 0.004(2)
C3 0.023(3) 0.016(3) 0.027(3) -0.005(3) 0.009(3) -0.002(2)
C4 0.019(3) 0.017(3) 0.021(3) -0.003(2) 0.006(2) 0.002(2)
C5 0.019(3) 0.024(3) 0.022(3) -0.003(3) 0.005(2) -0.004(3)
C6 0.022(3) 0.017(3) 0.034(3) -0.001(3) 0.007(3) -0.006(3)
C7 0.020(3) 0.028(4) 0.029(3) 0.003(3) -0.002(3) -0.001(3)
C8 0.041(5) 0.034(4) 0.057(5) 0.007(4) -0.011(4) -0.005(4)
C9 0.025(3) 0.034(4) 0.025(3) -0.006(3) 0.012(3) -0.001(3)
C10 0.040(4) 0.041(5) 0.025(3) -0.014(3) 0.011(3) -0.003(3)
C11 0.090(8) 0.058(6) 0.052(5) 0.015(5) 0.035(5) 0.026(5)
C12 0.196(17) 0.122(13) 0.071(7) 0.039(9) 0.066(10) 0.032(12)
C13 0.017(3) 0.021(3) 0.032(3) 0.000(3) 0.000(3) 0.000(3)
C14 0.025(3) 0.019(3) 0.025(3) 0.001(3) 0.006(3) -0.008(3)
C15 0.028(4) 0.019(3) 0.037(3) 0.001(3) 0.014(3) -0.004(3)
C16 0.024(3) 0.027(4) 0.025(3) -0.010(3) -0.001(3) -0.006(3)
C17 0.042(5) 0.047(5) 0.070(5) -0.037(5) 0.027(4) -0.020(4)
C18 0.041(4) 0.029(4) 0.026(3) 0.004(3) 0.001(3) 0.003(3)
C19 0.040(4) 0.042(5) 0.030(3) 0.008(3) -0.001(3) 0.010(4)
C20 0.078(7) 0.076(7) 0.021(4) 0.004(4) 0.001(4) 0.033(6)
C21 0.072(7) 0.110(10) 0.026(4) 0.001(5) -0.006(4) -0.017(7)
C22 0.019(3) 0.018(3) 0.030(3) 0.000(3) 0.006(3) -0.004(2)
C23 0.018(3) 0.014(3) 0.039(3) 0.001(3) 0.009(3) 0.000(2)
C24 0.015(3) 0.019(3) 0.029(3) -0.001(3) 0.004(2) 0.003(2)
C25 0.017(3) 0.026(4) 0.027(3) 0.006(3) 0.000(3) 0.002(3)
C26 0.017(3) 0.026(4) 0.030(3) 0.004(3) 0.007(3) 0.000(3)
C27 0.021(3) 0.023(3) 0.033(3) -0.004(3) 0.005(3) -0.009(3)
C28 0.028(4) 0.027(4) 0.035(3) 0.004(3) 0.012(3) -0.001(3)
C29 0.048(5) 0.036(5) 0.068(5) -0.003(4) 0.032(4) -0.007(4)
C30 0.024(4) 0.036(4) 0.025(3) 0.003(3) 0.002(3) -0.002(3)
C31 0.021(3) 0.033(4) 0.039(4) 0.007(3) -0.001(3) 0.005(3)
C32 0.074(7) 0.062(7) 0.062(6) -0.014(5) -0.034(5) 0.011(5)
C33 0.116(11) 0.109(11) 0.074(7) -0.045(8) -0.047(7) 0.039(9)
C34 0.023(3) 0.023(3) 0.024(3) -0.008(3) 0.006(3) 0.003(3)
C35 0.029(4) 0.014(3) 0.034(3) -0.003(3) 0.007(3) -0.001(3)
C36 0.020(3) 0.016(3) 0.038(4) -0.006(3) 0.004(3) -0.006(3)
C37 0.032(4) 0.031(4) 0.033(3) 0.003(3) 0.007(3) -0.001(3)
C38 0.028(4) 0.054(6) 0.066(5) 0.032(5) 0.001(4) -0.004(4)
C39 0.033(4) 0.026(4) 0.027(3) -0.005(3) 0.003(3) -0.001(3)
C40 0.039(4) 0.047(5) 0.028(3) -0.009(3) 0.010(3) 0.003(4)
C41 0.043(5) 0.081(8) 0.046(5) -0.021(5) -0.001(4) -0.010(5)
C42 0.099(9) 0.105(10) 0.053(6) -0.011(6) 0.015(6) -0.054(8)
C43 0.019(3) 0.021(3) 0.022(3) 0.003(3) 0.005(2) -0.002(3)
C44 0.026(4) 0.027(4) 0.038(4) -0.012(3) 0.008(3) -0.002(3)
C45 0.26(2) 0.038(6) 0.071(7) -0.020(6) -0.075(10) 0.035(9)
C46 0.174(15) 0.070(8) 0.041(5) -0.024(6) -0.010(7) 0.020(9)
C47 0.051(6) 0.078(8) 0.075(7) -0.025(6) 0.013(5) -0.008(6)
C48 0.093(10) 0.139(15) 0.065(7) -0.022(8) 0.014(7) -0.027(9)
C49 0.217(18) 0.097(11) 0.032(5) -0.010(6) 0.009(8) -0.011(11)
C50 0.059(7) 0.127(12) 0.110(9) -0.078(9) 0.010(7) 0.000(7)
C51 0.043(5) 0.092(8) 0.033(4) 0.004(5) 0.007(4) -0.014(5)
C52 0.088(9) 0.116(11) 0.083(7) -0.046(8) 0.051(7) -0.058(8)
C53 0.088(10) 0.061(8) 0.167(14) 0.026(9) -0.013(9) -0.043(7)
C54 0.015(3) 0.028(3) 0.017(3) 0.005(3) -0.001(2) -0.002(3)
C55 0.020(3) 0.044(5) 0.035(4) 0.020(3) 0.007(3) 0.001(3)
C56 0.044(5) 0.061(6) 0.054(5) 0.024(5) 0.012(4) -0.010(4)
C57 0.045(6) 0.070(7) 0.106(8) 0.027(7) 0.036(6) 0.001(5)
C58 0.114(11) 0.093(10) 0.144(12) 0.097(10) 0.056(10) 0.044(8)
C59 0.069(8) 0.113(11) 0.228(17) 0.132(12) 0.100(11) 0.070(8)
C60 0.110(10) 0.119(11) 0.138(11) 0.111(10) 0.076(9) 0.083(9)
C61 0.105(9) 0.107(10) 0.029(4) 0.024(6) -0.003(5) -0.024(8)
C62 0.087(9) 0.110(10) 0.046(5) 0.044(6) -0.013(5) -0.006(7)
C63 0.069(9) 0.23(2) 0.065(7) 0.050(10) 0.021(6) -0.016(10)
C64 0.055(6) 0.091(9) 0.058(6) 0.023(6) 0.018(5) 0.004(6)
C65 0.031(4) 0.014(3) 0.030(3) -0.006(3) 0.014(3) -0.005(3)
C66 0.093(7) 0.010(3) 0.082(6) -0.008(4) 0.069(6) -0.010(4)
C67 0.068(7) 0.084(8) 0.087(7) -0.010(6) 0.053(6) -0.002(6)
C68 0.140(13) 0.044(6) 0.175(14) -0.014(8) 0.138(12) -0.010(7)
C69 0.21(2) 0.103(13) 0.215(18) 0.039(13) 0.191(18) 0.042(13)
C70 0.085(8) 0.044(6) 0.108(9) 0.010(6) 0.042(7) 0.002(5)
C71 0.068(7) 0.065(7) 0.072(6) 0.002(5) 0.037(5) -0.011(5)
C72 0.099(10) 0.25(2) 0.040(5) 0.067(8) 0.050(6) 0.073(11)
C73 0.171(15) 0.122(13) 0.128(11) -0.070(10) 0.125(12) -0.073(11)
C74 0.135(10) 0.039(5) 0.039(5) 0.000(4) 0.036(6) -0.016(6)
C75 0.169(15) 0.074(8) 0.067(7) -0.006(7) 0.086(9) -0.004(9)
C76 0.026(3) 0.015(3) 0.026(3) 0.001(3) 0.003(3) -0.002(3)
C77 0.035(4) 0.019(4) 0.051(4) 0.002(3) -0.023(3) -0.003(3)
C78 0.031(4) 0.046(5) 0.045(4) -0.003(4) -0.002(3) -0.010(3)
C79 0.041(5) 0.036(5) 0.067(6) -0.005(4) -0.012(4) 0.002(4)
C80 0.086(7) 0.063(7) 0.029(4) 0.007(4) -0.018(4) -0.019(6)
C81 0.138(12) 0.134(13) 0.054(6) 0.046(8) -0.051(7) -0.096(11)
C82 0.095(8) 0.114(10) 0.028(4) 0.019(5) -0.015(5) -0.061(7)
C83 0.061(7) 0.037(6) 0.205(14) -0.017(8) -0.089(8) 0.012(5)
C84 0.085(9) 0.032(6) 0.26(2) -0.042(10) -0.129(13) 0.019(6)
C85 0.23(2) 0.090(12) 0.195(18) 0.087(14) -0.183(19) -0.095(14)
C86 0.044(6) 0.089(10) 0.162(13) -0.050(9) -0.048(7) 0.020(6)

loop_
_atom_type_symbol
_atom_type_description
_atom_type_scat_dispersion_real
_atom_type_scat_dispersion_imag
_atom_type_scat_source
C C 0.0033 0.0016 'International Tables Vol C Tables 4.2.6.8 and 6.1.1.4'
H H 0.0000 0.0000 'International Tables Vol C Tables 4.2.6.8 and 6.1.1.4'
N N 0.0061 0.0033 'International Tables Vol C Tables 4.2.6.8 and 6.1.1.4'
O O 0.0106 0.0060 'International Tables Vol C Tables 4.2.6.8 and 6.1.1.4'
S S 0.1246 0.1234 'International Tables Vol C Tables 4.2.6.8 and 6.1.1.4'
Cl Cl 0.1484 0.1585 'International Tables Vol C Tables 4.2.6.8 and 6.1.1.4'
Ni Ni 0.3393 1.1124 'International Tables Vol C Tables 4.2.6.8 and 6.1.1.4'

loop_
_geom_angle_atom_site_label_1
_geom_angle_atom_site_label_2
_geom_angle_atom_site_label_3
_geom_angle
_geom_angle_site_symmetry_1
_geom_angle_site_symmetry_3
_geom_angle_publ_flag
N9 Ni1 O3 91.17(19) . . ?
N9 Ni1 O1 87.77(19) . . ?
O3 Ni1 O1 90.45(18) . . ?
N9 Ni1 N1 92.8(2) . . ?
O3 Ni1 N1 173.49(19) . . ?
O1 Ni1 N1 94.84(18) . . ?
N9 Ni1 N3 173.7(2) . . ?
O3 Ni1 N3 94.90(18) . . ?
O1 Ni1 N3 90.44(18) . . ?
N1 Ni1 N3 81.3(2) . . ?
N9 Ni1 S1 96.97(16) . . ?
O3 Ni1 S1 81.83(13) . . ?
O1 Ni1 S1 171.00(12) . . ?
N1 Ni1 S1 92.57(14) . . ?
N3 Ni1 S1 85.64(14) . . ?
O7 Ni2 N11 87.61(19) . . ?
O7 Ni2 O5 91.74(17) . . ?
N11 Ni2 O5 90.95(18) . . ?
O7 Ni2 N2 93.18(19) . . ?
N11 Ni2 N2 92.75(19) . . ?
O5 Ni2 N2 173.97(19) . . ?
O7 Ni2 N4 89.55(19) . . ?
N11 Ni2 N4 173.0(2) . . ?
O5 Ni2 N4 95.49(18) . . ?
N2 Ni2 N4 81.07(19) . . ?
O7 Ni2 S3 171.98(13) . . ?
N11 Ni2 S3 97.66(15) . . ?
O5 Ni2 S3 82.17(13) . . ?
N2 Ni2 S3 92.61(14) . . ?
N4 Ni2 S3 85.87(14) . . ?
N9 Ni3 O2 91.25(19) . . ?
N9 Ni3 O4 87.79(19) . . ?
O2 Ni3 O4 90.11(17) . . ?
N9 Ni3 N5 93.11(19) . . ?
O2 Ni3 N5 173.70(18) . . ?
O4 Ni3 N5 94.60(18) . . ?
N9 Ni3 N7 174.2(2) . . ?
O2 Ni3 N7 94.25(18) . . ?
O4 Ni3 N7 90.30(18) . . ?
N5 Ni3 N7 81.56(19) . . ?
N9 Ni3 S5 97.23(16) . . ?
O2 Ni3 S5 82.28(13) . . ?
O4 Ni3 S5 170.94(13) . . ?
N5 Ni3 S5 92.66(14) . . ?
N7 Ni3 S5 85.41(14) . . ?
N11 Ni4 O6 87.98(19) . . ?
N11 Ni4 O8 91.65(19) . . ?
O6 Ni4 O8 91.45(18) . . ?
N11 Ni4 N6 92.48(19) . . ?
O6 Ni4 N6 93.89(19) . . ?
O8 Ni4 N6 173.36(19) . . ?
N11 Ni4 N8 173.2(2) . . ?
O6 Ni4 N8 89.74(19) . . ?
O8 Ni4 N8 94.86(18) . . ?
N6 Ni4 N8 81.23(19) . . ?
N11 Ni4 S7 97.21(15) . . ?
O6 Ni4 S7 171.55(13) . . ?
O8 Ni4 S7 81.78(13) . . ?
N6 Ni4 S7 92.54(14) . . ?
N8 Ni4 S7 85.83(14) . . ?
O12 Cl1 O9 112.4(4) . . ?
O12 Cl1 O10 114.3(5) . . ?
O9 Cl1 O10 109.7(4) . . ?
O12 Cl1 O11 107.8(5) . . ?
O9 Cl1 O11 108.1(4) . . ?
O10 Cl1 O11 104.0(4) . . ?
C6 S1 C7 102.0(3) . . ?
C6 S1 Ni1 90.2(2) . . ?
C7 S1 Ni1 110.4(2) . . ?
C10 S2 C11 100.2(4) . . ?
C15 S3 C16 102.3(3) . . ?
C15 S3 Ni2 90.0(2) . . ?
C16 S3 Ni2 110.2(2) . . ?
C20 S4 C19 102.2(4) . . ?
C28 S5 C27 101.6(3) . . ?
C28 S5 Ni3 110.5(2) . . ?
C27 S5 Ni3 90.5(2) . . ?
C31 S6 C32 99.7(4) . . ?
C36 S7 C37 102.2(3) . . ?
C36 S7 Ni4 90.5(2) . . ?
C37 S7 Ni4 110.1(2) . . ?
C41 S8 C40 100.6(4) . . ?
C43 O1 Ni1 132.3(4) . . ?
C43 O2 Ni3 134.2(4) . . ?
C54 O3 Ni1 135.4(4) . . ?
C54 O4 Ni3 133.3(4) . . ?
C65 O5 Ni2 134.4(4) . . ?
C65 O6 Ni4 134.1(4) . . ?
C76 O7 Ni2 134.2(4) . . ?
C76 O8 Ni4 133.8(4) . . ?
C3 N1 N2 107.9(5) . . ?
C3 N1 Ni1 111.9(4) . . ?
N2 N1 Ni1 138.3(4) . . ?
C1 N2 N1 107.8(5) . . ?
C1 N2 Ni2 112.4(4) . . ?
N1 N2 Ni2 137.8(4) . . ?
C5 N3 C9 112.3(5) . . ?
C5 N3 C4 109.8(5) . . ?
C9 N3 C4 112.3(5) . . ?
C5 N3 Ni1 111.4(4) . . ?
C9 N3 Ni1 108.4(4) . . ?
C4 N3 Ni1 102.2(3) . . ?
C14 N4 C18 112.6(5) . . ?
C14 N4 C13 109.5(5) . . ?
C18 N4 C13 111.7(5) . . ?
C14 N4 Ni2 111.2(4) . . ?
C18 N4 Ni2 108.3(4) . . ?
C13 N4 Ni2 103.1(3) . . ?
C24 N5 N6 108.1(5) . . ?
C24 N5 Ni3 111.9(4) . . ?
N6 N5 Ni3 138.2(4) . . ?
C22 N6 N5 108.2(5) . . ?
C22 N6 Ni4 111.9(4) . . ?
N5 N6 Ni4 137.8(4) . . ?
C26 N7 C30 112.6(5) . . ?
C26 N7 C25 109.2(5) . . ?
C30 N7 C25 112.3(5) . . ?
C26 N7 Ni3 111.9(4) . . ?
C30 N7 Ni3 107.9(4) . . ?
C25 N7 Ni3 102.4(3) . . ?
C35 N8 C39 112.7(5) . . ?
C35 N8 C34 107.4(5) . . ?
C39 N8 C34 112.0(5) . . ?
C35 N8 Ni4 111.7(4) . . ?
C39 N8 Ni4 109.0(4) . . ?
C34 N8 Ni4 103.6(3) . . ?
N10 N9 Ni3 117.9(4) . . ?
N10 N9 Ni1 117.6(4) . . ?
Ni3 N9 Ni1 124.4(2) . . ?
N11 N10 N9 178.6(6) . . ?
N10 N11 Ni4 118.7(4) . . ?
N10 N11 Ni2 117.2(4) . . ?
Ni4 N11 Ni2 124.1(2) . . ?
N2 C1 C2 110.3(5) . . ?
N2 C1 C13 117.2(5) . . ?
C2 C1 C13 132.4(5) . . ?
C3 C2 C1 103.6(5) . . ?
N1 C3 C2 110.3(5) . . ?
N1 C3 C4 116.4(5) . . ?
C2 C3 C4 133.3(6) . . ?
C3 C4 N3 108.8(5) . . ?
N3 C5 C6 112.1(5) . . ?
C5 C6 S1 111.9(4) . . ?
C8 C7 S1 114.3(5) . . ?
N3 C9 C10 115.6(6) . . ?
C9 C10 S2 109.7(5) . . ?
C12 C11 S2 109.8(10) . . ?
N4 C13 C1 108.4(5) . . ?
N4 C14 C15 111.9(5) . . ?
C14 C15 S3 112.6(4) . . ?
C17 C16 S3 114.5(5) . . ?
N4 C18 C19 116.6(6) . . ?
C18 C19 S4 112.4(5) . . ?
C21 C20 S4 115.9(7) . . ?
N6 C22 C23 109.3(5) . . ?
N6 C22 C34 117.8(5) . . ?
C23 C22 C34 132.8(6) . . ?
C24 C23 C22 104.6(5) . . ?
N5 C24 C23 109.8(5) . . ?
N5 C24 C25 117.3(5) . . ?
C23 C24 C25 132.9(6) . . ?
C24 C25 N7 108.3(5) . . ?
N7 C26 C27 111.7(5) . . ?
C26 C27 S5 111.4(4) . . ?
C29 C28 S5 115.1(5) . . ?
N7 C30 C31 115.8(6) . . ?
C30 C31 S6 109.1(5) . . ?
C33 C32 S6 108.1(10) . . ?
C22 C34 N8 108.1(5) . . ?
N8 C35 C36 111.6(5) . . ?
C35 C36 S7 110.9(4) . . ?
C38 C37 S7 114.1(5) . . ?
N8 C39 C40 116.9(6) . . ?
C39 C40 S8 108.7(5) . . ?
C42 C41 S8 115.4(8) . . ?
O1 C43 O2 128.3(6) . . ?
O1 C43 C44 116.6(6) . . ?
O2 C43 C44 115.0(5) . . ?
C45 C44 C49 108.5(11) . . ?
C45 C44 C50 116.3(10) . . ?
C49 C44 C50 97.8(10) . . ?
C45 C44 C43 112.8(7) . . ?
C49 C44 C43 107.6(7) . . ?
C50 C44 C43 112.4(6) . . ?
C44 C45 C46 114.3(9) . . ?
C47 C46 C45 104.4(11) . . ?
C47 C46 C53 104.2(10) . . ?
C45 C46 C53 99.1(11) . . ?
C46 C47 C48 121.9(11) . . ?
C52 C48 C47 102.9(13) . . ?
C52 C48 C49 107.2(12) . . ?
C47 C48 C49 107.0(11) . . ?
C44 C49 C48 115.1(12) . . ?
C44 C50 C51 112.3(8) . . ?
C53 C51 C52 113.3(12) . . ?
C53 C51 C50 104.3(10) . . ?
C52 C51 C50 104.1(9) . . ?
C48 C52 C51 120.8(12) . . ?
C51 C53 C46 111.1(9) . . ?
O4 C54 O3 126.2(6) . . ?
O4 C54 C55 117.8(6) . . ?
O3 C54 C55 116.0(5) . . ?
C61 C55 C54 110.5(7) . . ?
C61 C55 C60 109.1(9) . . ?
C54 C55 C60 112.0(6) . . ?
C61 C55 C56 109.7(7) . . ?
C54 C55 C56 110.1(6) . . ?
C60 C55 C56 105.3(9) . . ?
C55 C56 C57 111.5(7) . . ?
C58 C57 C64 112.3(11) . . ?
C58 C57 C56 107.2(8) . . ?
C64 C57 C56 105.3(9) . . ?
C57 C58 C59 112.0(11) . . ?
C63 C59 C58 115.0(10) . . ?
C63 C59 C60 109.7(11) . . ?
C58 C59 C60 99.8(13) . . ?
C55 C60 C59 109.0(8) . . ?
C55 C61 C62 114.5(10) . . ?
C63 C62 C64 112.3(13) . . ?
C63 C62 C61 98.8(10) . . ?
C64 C62 C61 108.3(8) . . ?
C62 C63 C59 111.4(11) . . ?
C57 C64 C62 115.5(10) . . ?
O6 C65 O5 127.2(6) . . ?
O6 C65 C66 116.7(6) . . ?
O5 C65 C66 116.0(6) . . ?
C72 C66 C67 110.0(9) . . ?
C72 C66 C65 110.8(8) . . ?
C67 C66 C65 111.9(7) . . ?
C72 C66 C71 116.4(10) . . ?
C67 C66 C71 99.6(8) . . ?
C65 C66 C71 107.6(6) . . ?
C66 C67 C68 109.9(9) . . ?
C75 C68 C69 121.5(14) . . ?
C75 C68 C67 111.9(11) . . ?
C69 C68 C67 102.6(11) . . ?
C70 C69 C68 107.7(14) . . ?
C69 C70 C71 111.2(10) . . ?
C69 C70 C74 110.9(13) . . ?
C71 C70 C74 103.2(9) . . ?
C70 C71 C66 109.9(8) . . ?
C66 C72 C73 112.3(12) . . ?
C74 C73 C72 108.1(10) . . ?
C74 C73 C75 109.6(13) . . ?
C72 C73 C75 96.5(11) . . ?
C73 C74 C70 118.0(11) . . ?
C68 C75 C73 106.4(10) . . ?
O7 C76 O8 127.1(6) . . ?
O7 C76 C77 117.1(6) . . ?
O8 C76 C77 115.8(6) . . ?
C82 C77 C76 109.0(7) . . ?
C82 C77 C83 109.3(10) . . ?
C76 C77 C83 110.8(6) . . ?
C82 C77 C78 109.0(7) . . ?
C76 C77 C78 110.8(6) . . ?
C83 C77 C78 107.9(8) . . ?
C79 C78 C77 110.3(7) . . ?
C86 C79 C80 113.7(10) . . ?
C86 C79 C78 107.8(8) . . ?
C80 C79 C78 107.3(8) . . ?
C81 C80 C79 109.7(11) . . ?
C85 C81 C80 113.8(15) . . ?
C85 C81 C82 108.8(13) . . ?
C80 C81 C82 108.8(9) . . ?
C77 C82 C81 108.8(10) . . ?
C77 C83 C84 108.4(9) . . ?
C85 C84 C86 113.3(12) . . ?
C85 C84 C83 109.6(15) . . ?
C86 C84 C83 105.9(14) . . ?
C81 C85 C84 110.1(12) . . ?
C79 C86 C84 106.9(11) . . ?

loop_
_geom_bond_atom_site_label_1
_geom_bond_atom_site_label_2
_geom_bond_distance
_geom_bond_site_symmetry_2
_geom_bond_publ_flag
Ni1 N9 2.023(5) . ?
Ni1 O3 2.036(4) . ?
Ni1 O1 2.045(4) . ?
Ni1 N1 2.072(5) . ?
Ni1 N3 2.152(5) . ?
Ni1 S1 2.5293(17) . ?
Ni2 O7 2.016(4) . ?
Ni2 N11 2.034(5) . ?
Ni2 O5 2.041(4) . ?
Ni2 N2 2.067(5) . ?
Ni2 N4 2.159(5) . ?
Ni2 S3 2.5047(17) . ?
Ni3 N9 2.021(5) . ?
Ni3 O2 2.029(4) . ?
Ni3 O4 2.036(4) . ?
Ni3 N5 2.058(5) . ?
Ni3 N7 2.152(5) . ?
Ni3 S5 2.5203(17) . ?
Ni4 N11 2.022(5) . ?
Ni4 O6 2.025(4) . ?
Ni4 O8 2.044(4) . ?
Ni4 N6 2.067(5) . ?
Ni4 N8 2.142(5) . ?
Ni4 S7 2.5182(17) . ?
Cl1 O12 1.378(7) . ?
Cl1 O9 1.431(5) . ?
Cl1 O10 1.435(6) . ?
Cl1 O11 1.466(6) . ?
S1 C6 1.812(6) . ?
S1 C7 1.814(6) . ?
S2 C10 1.808(7) . ?
S2 C11 1.821(11) . ?
S3 C15 1.801(7) . ?
S3 C16 1.827(6) . ?
S4 C20 1.805(10) . ?
S4 C19 1.806(7) . ?
S5 C28 1.813(7) . ?
S5 C27 1.819(6) . ?
S6 C31 1.819(7) . ?
S6 C32 1.842(11) . ?
S7 C36 1.825(6) . ?
S7 C37 1.827(7) . ?
S8 C41 1.829(9) . ?
S8 C40 1.832(7) . ?
O1 C43 1.234(7) . ?
O2 C43 1.273(7) . ?
O3 C54 1.264(8) . ?
O4 C54 1.247(7) . ?
O5 C65 1.271(8) . ?
O6 C65 1.250(8) . ?
O7 C76 1.264(8) . ?
O8 C76 1.268(8) . ?
N1 C3 1.351(8) . ?
N1 N2 1.363(6) . ?
N2 C1 1.337(7) . ?
N3 C5 1.482(8) . ?
N3 C9 1.490(8) . ?
N3 C4 1.501(8) . ?
N4 C14 1.476(8) . ?
N4 C18 1.489(8) . ?
N4 C13 1.498(8) . ?
N5 C24 1.352(8) . ?
N5 N6 1.360(6) . ?
N6 C22 1.350(8) . ?
N7 C26 1.477(8) . ?
N7 C30 1.481(8) . ?
N7 C25 1.512(9) . ?
N8 C35 1.482(8) . ?
N8 C39 1.486(8) . ?
N8 C34 1.511(8) . ?
N9 N10 1.172(7) . ?
N10 N11 1.161(7) . ?
C1 C2 1.404(8) . ?
C1 C13 1.502(8) . ?
C2 C3 1.380(8) . ?
C3 C4 1.498(8) . ?
C5 C6 1.514(9) . ?
C7 C8 1.527(10) . ?
C9 C10 1.524(9) . ?
C11 C12 1.468(13) . ?
C14 C15 1.508(9) . ?
C16 C17 1.542(10) . ?
C18 C19 1.517(10) . ?
C20 C21 1.464(15) . ?
C22 C23 1.400(9) . ?
C22 C34 1.489(8) . ?
C23 C24 1.385(9) . ?
C24 C25 1.493(8) . ?
C26 C27 1.518(9) . ?
C28 C29 1.514(10) . ?
C30 C31 1.550(9) . ?
C32 C33 1.494(14) . ?
C35 C36 1.525(9) . ?
C37 C38 1.543(10) . ?
C39 C40 1.515(10) . ?
C41 C42 1.426(15) . ?
C43 C44 1.543(9) . ?
C44 C45 1.440(13) . ?
C44 C49 1.510(14) . ?
C44 C50 1.525(13) . ?
C45 C46 1.620(14) . ?
C46 C47 1.449(17) . ?
C46 C53 1.78(2) . ?
C47 C48 1.449(19) . ?
C48 C52 1.378(17) . ?
C48 C49 1.538(16) . ?
C50 C51 1.617(13) . ?
C51 C53 1.387(16) . ?
C51 C52 1.447(12) . ?
C54 C55 1.514(9) . ?
C55 C61 1.496(13) . ?
C55 C60 1.520(12) . ?
C55 C56 1.541(11) . ?
C56 C57 1.576(12) . ?
C57 C58 1.467(15) . ?
C57 C64 1.472(15) . ?
C58 C59 1.55(2) . ?
C59 C63 1.53(2) . ?
C59 C60 1.628(15) . ?
C61 C62 1.591(13) . ?
C62 C63 1.50(2) . ?
C62 C64 1.515(16) . ?
C65 C66 1.524(9) . ?
C66 C72 1.432(15) . ?
C66 C67 1.514(13) . ?
C66 C71 1.601(13) . ?
C67 C68 1.571(13) . ?
C68 C75 1.44(2) . ?
C68 C69 1.51(2) . ?
C69 C70 1.480(17) . ?
C70 C71 1.530(13) . ?
C70 C74 1.554(16) . ?
C72 C73 1.645(15) . ?
C73 C74 1.483(16) . ?
C73 C75 1.69(2) . ?
C76 C77 1.527(9) . ?
C77 C82 1.480(13) . ?
C77 C83 1.537(12) . ?
C77 C78 1.557(11) . ?
C78 C79 1.529(11) . ?
C79 C86 1.503(14) . ?
C79 C80 1.510(14) . ?
C80 C81 1.462(15) . ?
C81 C85 1.44(3) . ?
C81 C82 1.581(13) . ?
C83 C84 1.572(13) . ?
C84 C85 1.48(3) . ?
C84 C86 1.57(2) . ?
